data_4036609
loop_
_publ_author_name
'He, Xinwei'
'Tao, Jiajia'
'Hu, Xiaoqian'
'Wang, Hui'
'Shang, Yongjia'

_publ_section_title
;
 FeCl3-Mediated One-Pot Domino Reactions for the Synthesis of
 9-Aryl/9-Arylethynyl-2,3,4,9-tetrahydro-1H-xanthen-1-ones from
 Propargylic Amines/Diaryl Amines and 1,3-Cyclohexanediones.
;
_journal_issue 5
_journal_name_full 'The Journal of organic chemistry'
_journal_page_first 2062
_journal_page_last 2069
_journal_paper_doi 10.1021/acs.joc.6b00001
_journal_volume 81
_journal_year 2016
_chemical_formula_sum 'C21 H15 Br O2'
_chemical_formula_weight 379.24
_space_group_crystal_system monoclinic
_space_group_IT_number 14
_space_group_name_Hall '-P 2ybc'
_space_group_name_H-M_alt 'P 1 21/c 1'
_atom_sites_solution_hydrogens geom
_audit_creation_method SHELXL-2013
_cell_angle_alpha 90
_cell_angle_beta 104.9610(10)
_cell_angle_gamma 90
_cell_formula_units_Z 4
_cell_length_a 16.7257(17)
_cell_length_b 8.6177(9)
_cell_length_c 12.0468(12)
_cell_measurement_reflns_used 5509
_cell_measurement_temperature 293(2)
_cell_measurement_theta_max 27.10
_cell_measurement_theta_min 2.52
_cell_volume 1677.5(3)
_computing_structure_refinement 'SHELXL-2013 (Sheldrick, 2013)'
_diffrn_ambient_temperature 293(2)
_diffrn_measured_fraction_theta_full 0.998
_diffrn_measured_fraction_theta_max 0.991
_diffrn_measurement_device_type 'CCD area detector'
_diffrn_measurement_method 'phi and omega scans'
_diffrn_radiation_type MoK\a
_diffrn_radiation_wavelength 0.71073
_diffrn_reflns_av_R_equivalents 0.0299
_diffrn_reflns_av_unetI/netI 0.0296
_diffrn_reflns_Laue_measured_fraction_full 0.998
_diffrn_reflns_Laue_measured_fraction_max 0.991
_diffrn_reflns_limit_h_max 21
_diffrn_reflns_limit_h_min -18
_diffrn_reflns_limit_k_max 11
_diffrn_reflns_limit_k_min -11
_diffrn_reflns_limit_l_max 15
_diffrn_reflns_limit_l_min -15
_diffrn_reflns_number 14122
_diffrn_reflns_point_group_measured_fraction_full 0.998
_diffrn_reflns_point_group_measured_fraction_max 0.991
_diffrn_reflns_theta_full 25.242
_diffrn_reflns_theta_max 27.644
_diffrn_reflns_theta_min 2.521
_diffrn_source graphite
_exptl_absorpt_coefficient_mu 2.460
_exptl_absorpt_correction_T_max 0.7568
_exptl_absorpt_correction_T_min 0.7246
_exptl_absorpt_correction_type multi-scan
_exptl_crystal_colour colorless
_exptl_crystal_density_diffrn 1.502
_exptl_crystal_description block
_exptl_crystal_F_000 768
_exptl_crystal_size_max 0.140
_exptl_crystal_size_mid 0.130
_exptl_crystal_size_min 0.120
_refine_diff_density_max 0.239
_refine_diff_density_min -0.446
_refine_diff_density_rms 0.050
_refine_ls_extinction_method none
_refine_ls_goodness_of_fit_ref 0.950
_refine_ls_hydrogen_treatment constr
_refine_ls_matrix_type full
_refine_ls_number_parameters 227
_refine_ls_number_reflns 3878
_refine_ls_number_restraints 0
_refine_ls_restrained_S_all 0.950
_refine_ls_R_factor_all 0.0567
_refine_ls_R_factor_gt 0.0363
_refine_ls_shift/su_max 0.000
_refine_ls_shift/su_mean 0.000
_refine_ls_structure_factor_coef Fsqd
_refine_ls_weighting_details 'w=1/[\s^2^(Fo^2^)+(0.0628P)^2^+0.5865P] where P=(Fo^2^+2Fc^2^)/3'
_refine_ls_weighting_scheme calc
_refine_ls_wR_factor_gt 0.0972
_refine_ls_wR_factor_ref 0.1110
_reflns_Friedel_coverage 0.000
_reflns_number_gt 2891
_reflns_number_total 3878
_reflns_threshold_expression 'I > 2\s(I)'
_cod_data_source_file jo6b00001_si_002.cif
_cod_data_source_block 131227a
_cod_original_sg_symbol_H-M 'P 21/c'
_cod_database_code 4036609
_shelx_space_group_comment
;
The symmetry employed for this shelxl refinement is uniquely defined
by the following loop, which should always be used as a source of
symmetry information in preference to the above space-group names.
They are only intended as comments.
;
_shelx_estimated_absorpt_t_min 0.725
_shelx_estimated_absorpt_t_max 0.757
_shelxl_version_number 2013-4

loop_
_space_group_symop_operation_xyz
'x, y, z'
'-x, y+1/2, -z+1/2'
'-x, -y, -z'
'x, -y-1/2, z-1/2'

loop_
_atom_site_label
_atom_site_type_symbol
_atom_site_fract_x
_atom_site_fract_y
_atom_site_fract_z
_atom_site_U_iso_or_equiv
_atom_site_adp_type
_atom_site_occupancy
_atom_site_site_symmetry_order
_atom_site_calc_flag
_atom_site_refinement_flags_posn
_atom_site_refinement_flags_adp
_atom_site_refinement_flags_occupancy
_atom_site_disorder_assembly
_atom_site_disorder_group
Br1 Br 0.49814(2) 0.47840(4) 0.73420(3) 0.08568(16) Uani 1 1 d . . . . .
C1 C 0.32694(13) 0.8167(2) 0.48303(17) 0.0413(4) Uani 1 1 d . . . . .
C2 C 0.40594(15) 0.7905(3) 0.4728(2) 0.0550(6) Uani 1 1 d . . . . .
H2 H 0.4247 0.8406 0.4159 0.066 Uiso 1 1 calc R U . . .
C3 C 0.45707(15) 0.6898(3) 0.5474(2) 0.0599(6) Uani 1 1 d . . . . .
H3 H 0.5105 0.6710 0.5413 0.072 Uiso 1 1 calc R U . . .
C4 C 0.42810(15) 0.6174(3) 0.63088(19) 0.0536(6) Uani 1 1 d . . . . .
C5 C 0.34924(14) 0.6432(2) 0.64146(17) 0.0455(5) Uani 1 1 d . . . . .
H5 H 0.3309 0.5929 0.6986 0.055 Uiso 1 1 calc R U . . .
C6 C 0.29724(13) 0.7444(2) 0.56684(16) 0.0383(4) Uani 1 1 d . . . . .
C7 C 0.21020(13) 0.7757(2) 0.57613(16) 0.0379(4) Uani 1 1 d . . . . .
H7 H 0.1841 0.6762 0.5847 0.045 Uiso 1 1 calc R U . . .
C8 C 0.16019(13) 0.8528(2) 0.46805(16) 0.0396(4) Uani 1 1 d . . . . .
C9 C 0.07003(15) 0.8448(3) 0.4428(2) 0.0536(6) Uani 1 1 d . . . . .
C10 C 0.02085(19) 0.9291(5) 0.3375(3) 0.0839(10) Uani 1 1 d . . . . .
H10A H 0.0030 1.0280 0.3612 0.101 Uiso 0.475(9) 1 calc R U P A 1
H10B H -0.0284 0.8690 0.3034 0.101 Uiso 0.475(9) 1 calc R U P A 1
H10C H 0.0032 0.8539 0.2762 0.101 Uiso 0.525(9) 1 calc R U P A 2
H10D H -0.0286 0.9708 0.3544 0.101 Uiso 0.525(9) 1 calc R U P A 2
C11 C 0.0674(3) 0.9588(8) 0.2459(5) 0.0542(18) Uani 0.475(9) 1 d . . P A 1
H11A H 0.0675 0.8640 0.2026 0.065 Uiso 0.475(9) 1 calc R U P A 1
H11B H 0.0376 1.0367 0.1930 0.065 Uiso 0.475(9) 1 calc R U P A 1
C11' C 0.0594(3) 1.0445(7) 0.2989(5) 0.0603(18) Uani 0.525(9) 1 d . . P A 2
H11C H 0.0614 1.1333 0.3491 0.072 Uiso 0.525(9) 1 calc R U P A 2
H11D H 0.0262 1.0739 0.2233 0.072 Uiso 0.525(9) 1 calc R U P A 2
C12 C 0.15107(16) 1.0096(3) 0.2900(2) 0.0518(6) Uani 1 1 d . . . . .
H12A H 0.1511 1.1188 0.3095 0.062 Uiso 0.475(9) 1 calc R U P A 1
H12B H 0.1802 0.9985 0.2305 0.062 Uiso 0.475(9) 1 calc R U P A 1
H12C H 0.1493 0.9498 0.2212 0.062 Uiso 0.525(9) 1 calc R U P A 2
H12D H 0.1797 1.1063 0.2852 0.062 Uiso 0.525(9) 1 calc R U P A 2
C13 C 0.19604(13) 0.9210(2) 0.39341(17) 0.0409(4) Uani 1 1 d . . . . .
C14 C 0.21247(12) 0.8711(2) 0.67907(17) 0.0395(4) Uani 1 1 d . . . . .
C15 C 0.21766(13) 0.9494(2) 0.76188(17) 0.0407(4) Uani 1 1 d . . . . .
C16 C 0.22650(13) 1.0484(2) 0.86059(17) 0.0395(4) Uani 1 1 d . . . . .
C17 C 0.16285(15) 1.0645(3) 0.91415(19) 0.0487(5) Uani 1 1 d . . . . .
H17 H 0.1137 1.0102 0.8868 0.058 Uiso 1 1 calc R U . . .
C18 C 0.1726(2) 1.1617(3) 1.0085(2) 0.0654(7) Uani 1 1 d . . . . .
H18 H 0.1296 1.1736 1.0438 0.078 Uiso 1 1 calc R U . . .
C19 C 0.2453(2) 1.2398(3) 1.0494(2) 0.0759(10) Uani 1 1 d . . . . .
H19 H 0.2519 1.3039 1.1133 0.091 Uiso 1 1 calc R U . . .
C20 C 0.3087(2) 1.2246(3) 0.9971(3) 0.0732(8) Uani 1 1 d . . . . .
H20 H 0.3579 1.2784 1.0255 0.088 Uiso 1 1 calc R U . . .
C21 C 0.29935(16) 1.1300(3) 0.9029(2) 0.0560(6) Uani 1 1 d . . . . .
H21 H 0.3423 1.1206 0.8673 0.067 Uiso 1 1 calc R U . . .
O1 O 0.27879(9) 0.91763(18) 0.40338(13) 0.0472(4) Uani 1 1 d . . . . .
O2 O 0.03655(13) 0.7710(3) 0.50398(18) 0.0759(6) Uani 1 1 d . . . . .

loop_
_atom_site_aniso_label
_atom_site_aniso_U_11
_atom_site_aniso_U_22
_atom_site_aniso_U_33
_atom_site_aniso_U_23
_atom_site_aniso_U_13
_atom_site_aniso_U_12
Br1 0.0866(3) 0.1036(3) 0.0610(2) 0.01305(15) 0.00853(16) 0.05134(18)
C1 0.0453(12) 0.0442(10) 0.0347(10) -0.0023(8) 0.0107(8) 0.0007(9)
C2 0.0499(14) 0.0735(15) 0.0448(12) 0.0008(11) 0.0181(10) 0.0006(11)
C3 0.0439(13) 0.0858(17) 0.0500(13) -0.0033(13) 0.0119(11) 0.0134(12)
C4 0.0556(14) 0.0615(14) 0.0392(11) -0.0039(10) 0.0044(10) 0.0168(11)
C5 0.0553(13) 0.0476(11) 0.0328(10) -0.0013(8) 0.0100(9) 0.0067(10)
C6 0.0447(11) 0.0389(10) 0.0310(9) -0.0069(8) 0.0093(8) -0.0002(8)
C7 0.0438(11) 0.0366(9) 0.0344(10) -0.0015(7) 0.0120(8) -0.0023(8)
C8 0.0434(11) 0.0414(10) 0.0330(10) -0.0058(8) 0.0081(8) 0.0023(8)
C9 0.0464(13) 0.0708(15) 0.0443(12) -0.0060(11) 0.0130(10) 0.0037(11)
C10 0.0544(16) 0.133(3) 0.0592(18) 0.0126(18) 0.0060(13) 0.0252(18)
C11 0.052(3) 0.071(4) 0.035(3) -0.001(2) 0.002(2) 0.009(2)
C11' 0.061(3) 0.061(3) 0.050(3) 0.000(2) -0.002(2) 0.008(2)
C12 0.0655(15) 0.0532(12) 0.0347(11) 0.0030(9) 0.0093(10) 0.0129(11)
C13 0.0477(12) 0.0409(10) 0.0335(10) -0.0043(8) 0.0094(9) 0.0035(9)
C14 0.0423(11) 0.0434(10) 0.0340(10) 0.0024(8) 0.0123(8) 0.0025(8)
C15 0.0430(11) 0.0459(10) 0.0334(10) 0.0039(8) 0.0102(8) 0.0047(8)
C16 0.0469(12) 0.0401(10) 0.0299(10) 0.0023(8) 0.0066(8) 0.0090(8)
C17 0.0549(14) 0.0542(12) 0.0384(11) 0.0095(9) 0.0147(10) 0.0135(10)
C18 0.092(2) 0.0699(16) 0.0406(13) 0.0099(12) 0.0286(13) 0.0347(16)
C19 0.119(3) 0.0605(15) 0.0411(13) -0.0119(11) 0.0068(16) 0.0293(16)
C20 0.085(2) 0.0618(15) 0.0598(16) -0.0147(13) -0.0055(15) -0.0016(14)
C21 0.0530(14) 0.0609(14) 0.0517(13) -0.0062(11) 0.0093(11) 0.0044(11)
O1 0.0494(9) 0.0518(8) 0.0423(8) 0.0091(7) 0.0154(7) 0.0029(7)
O2 0.0492(10) 0.1113(16) 0.0700(12) 0.0079(11) 0.0205(9) -0.0060(10)

loop_
_atom_type_symbol
_atom_type_description
_atom_type_scat_dispersion_real
_atom_type_scat_dispersion_imag
_atom_type_scat_source
C C 0.0033 0.0016 'International Tables Vol C Tables 4.2.6.8 and 6.1.1.4'
H H 0.0000 0.0000 'International Tables Vol C Tables 4.2.6.8 and 6.1.1.4'
O O 0.0106 0.0060 'International Tables Vol C Tables 4.2.6.8 and 6.1.1.4'
Br Br -0.2901 2.4595 'International Tables Vol C Tables 4.2.6.8 and 6.1.1.4'

loop_
_geom_angle_atom_site_label_1
_geom_angle_atom_site_label_2
_geom_angle_atom_site_label_3
_geom_angle
C2 C1 C6 121.7(2)
C2 C1 O1 116.11(19)
C6 C1 O1 122.23(19)
C3 C2 C1 119.6(2)
C3 C2 H2 120.2
C1 C2 H2 120.2
C4 C3 C2 119.1(2)
C4 C3 H3 120.4
C2 C3 H3 120.4
C3 C4 C5 121.5(2)
C3 C4 Br1 119.47(18)
C5 C4 Br1 119.05(18)
C4 C5 C6 119.9(2)
C4 C5 H5 120.1
C6 C5 H5 120.1
C1 C6 C5 118.3(2)
C1 C6 C7 120.47(18)
C5 C6 C7 121.27(18)
C14 C7 C8 111.55(16)
C14 C7 C6 110.12(17)
C8 C7 C6 110.16(16)
C14 C7 H7 108.3
C8 C7 H7 108.3
C6 C7 H7 108.3
C13 C8 C9 119.87(19)
C13 C8 C7 121.92(19)
C9 C8 C7 118.14(19)
O2 C9 C8 120.7(2)
O2 C9 C10 121.7(2)
C8 C9 C10 117.5(2)
C11' C10 C9 116.4(3)
C9 C10 C11 114.8(3)
C9 C10 H10A 108.6
C11 C10 H10A 108.6
C9 C10 H10B 108.6
C11 C10 H10B 108.6
H10A C10 H10B 107.5
C11' C10 H10C 108.2
C9 C10 H10C 108.2
C11' C10 H10D 108.2
C9 C10 H10D 108.2
H10C C10 H10D 107.3
C12 C11 C10 114.5(4)
C12 C11 H11A 108.6
C10 C11 H11A 108.6
C12 C11 H11B 108.6
C10 C11 H11B 108.6
H11A C11 H11B 107.6
C10 C11' C12 116.3(4)
C10 C11' H11C 108.2
C12 C11' H11C 108.2
C10 C11' H11D 108.2
C12 C11' H11D 108.2
H11C C11' H11D 107.4
C11 C12 C13 112.8(3)
C13 C12 C11' 109.1(3)
C11 C12 H12A 109.0
C13 C12 H12A 109.0
C11 C12 H12B 109.0
C13 C12 H12B 109.0
H12A C12 H12B 107.8
C13 C12 H12C 109.9
C11' C12 H12C 109.9
C13 C12 H12D 109.9
C11' C12 H12D 109.9
H12C C12 H12D 108.3
C8 C13 O1 123.65(19)
C8 C13 C12 124.8(2)
O1 C13 C12 111.59(19)
C15 C14 C7 177.2(2)
C14 C15 C16 177.5(2)
C21 C16 C17 119.1(2)
C21 C16 C15 119.9(2)
C17 C16 C15 121.1(2)
C18 C17 C16 120.0(3)
C18 C17 H17 120.0
C16 C17 H17 120.0
C19 C18 C17 119.9(3)
C19 C18 H18 120.0
C17 C18 H18 120.0
C18 C19 C20 120.5(2)
C18 C19 H19 119.7
C20 C19 H19 119.7
C19 C20 C21 120.0(3)
C19 C20 H20 120.0
C21 C20 H20 120.0
C20 C21 C16 120.5(3)
C20 C21 H21 119.8
C16 C21 H21 119.8
C13 O1 C1 118.08(16)

loop_
_geom_bond_atom_site_label_1
_geom_bond_atom_site_label_2
_geom_bond_distance
Br1 C4 1.898(2)
C1 C2 1.377(3)
C1 C6 1.383(3)
C1 O1 1.388(2)
C2 C3 1.377(3)
C2 H2 0.9300
C3 C4 1.374(4)
C3 H3 0.9300
C4 C5 1.376(3)
C5 C6 1.386(3)
C5 H5 0.9300
C6 C7 1.513(3)
C7 C14 1.480(3)
C7 C8 1.508(3)
C7 H7 0.9800
C8 C13 1.339(3)
C8 C9 1.461(3)
C9 O2 1.215(3)
C9 C10 1.508(4)
C10 C11' 1.333(6)
C10 C11 1.528(6)
C10 H10A 0.9700
C10 H10B 0.9700
C10 H10C 0.9700
C10 H10D 0.9700
C11 C12 1.432(6)
C11 H11A 0.9700
C11 H11B 0.9700
C11' C12 1.593(6)
C11' H11C 0.9700
C11' H11D 0.9700
C12 C13 1.489(3)
C12 H12A 0.9700
C12 H12B 0.9700
C12 H12C 0.9700
C12 H12D 0.9700
C13 O1 1.358(3)
C14 C15 1.189(3)
C15 C16 1.440(3)
C16 C21 1.385(3)
C16 C17 1.387(3)
C17 C18 1.387(3)
C17 H17 0.9300
C18 C19 1.366(5)
C18 H18 0.9300
C19 C20 1.372(5)
C19 H19 0.9300
C20 C21 1.373(4)
C20 H20 0.9300
C21 H21 0.9300
